data_2204937
loop_
_publ_author_name
'Gao, Shan'
'Huo, Li-Hua'
'Gu, Chang-Sheng'
'Zhao, Jing-Gui'

_publ_section_title
<i>catena</i>-Poly[[aqua(1,10-phenanthroline-\k^2^<i>N</i>,<i>N</i>')cadmium(II)]-\m-4-carboxylatophenoxyacetato-\k^3^<i>O</i>,<i>O</i>':<i>O</i>'']
_journal_issue 1
_journal_name_full 'Acta Crystallographica Section E'
_journal_page_first m198
_journal_page_last m200
_journal_paper_doi 10.1107/S160053680403377X
_journal_volume 61
_journal_year 2005
_chemical_formula_iupac '[Cd (C9 H6 O5) (C12 H8 N2) (H2 O)]'
_chemical_formula_moiety 'C21 H16 Cd N2 O6'
_chemical_formula_sum 'C21 H16 Cd N2 O6'
_chemical_formula_weight 504.77
_chemical_name_systematic
;
2-(Benzotriazol-1-yl)-2-(\a-hydroxybenzyl)-N-phenylthioacrylamide
;
_space_group_IT_number 19
_symmetry_cell_setting orthorhombic
_symmetry_space_group_name_Hall 'P 2ac 2ab'
_symmetry_space_group_name_H-M 'P 21 21 21'
_atom_sites_solution_hydrogens geom
_atom_sites_solution_primary direct
_atom_sites_solution_secondary difmap
_cell_angle_alpha 90.00
_cell_angle_beta 90.00
_cell_angle_gamma 90.00
_cell_formula_units_Z 4
_cell_length_a 6.9025(14)
_cell_length_b 16.504(3)
_cell_length_c 16.770(3)
_cell_measurement_reflns_used 16504
_cell_measurement_temperature 296(2)
_cell_measurement_theta_max 27.30
_cell_measurement_theta_min 3.20
_cell_volume 1910.4(6)
_computing_cell_refinement 'RAPID AUTO'
_computing_data_collection 'RAPID AUTO (Rigaku, 1998)'
_computing_data_reduction 'CrystalStructure (Rigaku/MSC, 2002)'
_computing_molecular_graphics 'ORTEPII (Johnson, 1976)'
_computing_publication_material SHELXL97
_computing_structure_refinement 'SHELXL97 (Sheldrick, 1997)'
_computing_structure_solution 'SHELXS97 (Sheldrick, 1997)'
_diffrn_ambient_temperature 296(2)
_diffrn_detector_area_resol_mean 10
_diffrn_measured_fraction_theta_full 0.990
_diffrn_measured_fraction_theta_max 0.990
_diffrn_measurement_device_type 'Rigaku R-AXIS RAPID'
_diffrn_measurement_method \w
_diffrn_radiation_monochromator graphite
_diffrn_radiation_source 'fine-focus sealed tube'
_diffrn_radiation_type MoK\a
_diffrn_radiation_wavelength 0.71073
_diffrn_reflns_av_R_equivalents 0.0588
_diffrn_reflns_av_sigmaI/netI 0.0516
_diffrn_reflns_limit_h_max 7
_diffrn_reflns_limit_h_min -8
_diffrn_reflns_limit_k_max 21
_diffrn_reflns_limit_k_min -21
_diffrn_reflns_limit_l_max 21
_diffrn_reflns_limit_l_min -21
_diffrn_reflns_number 16533
_diffrn_reflns_theta_full 27.31
_diffrn_reflns_theta_max 27.31
_diffrn_reflns_theta_min 3.19
_diffrn_standards_decay_% 0
_diffrn_standards_interval_count 0
_diffrn_standards_interval_time 0
_diffrn_standards_number 0
_exptl_absorpt_coefficient_mu 1.186
_exptl_absorpt_correction_T_max 0.815
_exptl_absorpt_correction_T_min 0.675
_exptl_absorpt_correction_type multi-scan
_exptl_absorpt_process_details '(ABSCOR; Higashi, 1995)'
_exptl_crystal_colour colourless
_exptl_crystal_density_diffrn 1.755
_exptl_crystal_density_meas ?
_exptl_crystal_density_method .
_exptl_crystal_description prism
_exptl_crystal_F_000 1008
_exptl_crystal_size_max 0.36
_exptl_crystal_size_mid 0.24
_exptl_crystal_size_min 0.18
_refine_diff_density_max 0.858
_refine_diff_density_min -0.368
_refine_ls_abs_structure_details 'Flack (1983), with 1812 Friedel pairs'
_refine_ls_abs_structure_Flack 0.47(2)
_refine_ls_extinction_method none
_refine_ls_goodness_of_fit_ref 1.031
_refine_ls_hydrogen_treatment mixed
_refine_ls_matrix_type full
_refine_ls_number_parameters 278
_refine_ls_number_reflns 4259
_refine_ls_number_restraints 3
_refine_ls_restrained_S_all 1.031
_refine_ls_R_factor_all 0.0577
_refine_ls_R_factor_gt 0.0395
_refine_ls_shift/su_max 0.001
_refine_ls_shift/su_mean 0.000
_refine_ls_structure_factor_coef Fsqd
_refine_ls_weighting_details 'calc w = 1/[\s^2^(Fo^2^)+(0.0285P)^2^] where P=(Fo^2^+2Fc^2^)/3'
_refine_ls_weighting_scheme calc
_refine_ls_wR_factor_gt 0.0586
_refine_ls_wR_factor_ref 0.0619
_reflns_number_gt 3477
_reflns_number_total 4259
_reflns_threshold_expression I>2\s(I)
_cod_data_source_file ng6078.cif
_cod_data_source_block I
_cod_depositor_comments
;
The following automatic conversions were performed:
'_symmetry_cell_setting' value 'Orthorhombic' changed to 'orthorhombic'
according to '/home/saulius/struct/CIF-dictionaries/cif_core.dic'
dictionary named 'cif_core.dic' version 2.4.1 from 2010-06-29.

Automatic conversion script
Id: cif_fix_enum 1527 2010-12-29 10:47:43Z saulius 

The following automatic conversions were performed:

'_symmetry_cell_setting' value 'Orthorhombic' changed to
'orthorhombic' according to
/home/saulius/struct/CIF-dictionaries/cif_core.dic dictionary named
'cif_core.dic' version 2.4.1 from 2010-06-29.

Automatic conversion script
Id: cif_fix_values 1715 2011-07-08 13:25:40Z adriana 
;
_cod_database_code 2204937
_cod_database_fobs_code 2204937

loop_
_symmetry_equiv_pos_as_xyz
'x, y, z'
'-x+1/2, -y, z+1/2'
'-x, y+1/2, -z+1/2'
'x+1/2, -y+1/2, -z'

loop_
_atom_site_label
_atom_site_fract_x
_atom_site_fract_y
_atom_site_fract_z
_atom_site_U_iso_or_equiv
_atom_site_adp_type
_atom_site_calc_flag
_atom_site_refinement_flags
_atom_site_occupancy
_atom_site_type_symbol
Cd1 0.92450(4) 0.921732(17) 0.328161(17) 0.03241(8) Uani d . 1 Cd
N1 0.9259(6) 0.78431(18) 0.36322(17) 0.0332(7) Uani d . 1 N
N2 0.9453(5) 0.91110(19) 0.46843(17) 0.0341(7) Uani d . 1 N
O1 0.8541(4) 0.88293(19) 0.20355(17) 0.0463(8) Uani d . 1 O
O2 1.1177(4) 0.93063(19) 0.14004(16) 0.0450(7) Uani d . 1 O
O3 0.6800(4) 0.84642(17) 0.06338(18) 0.0441(8) Uani d . 1 O
O4 0.1297(3) 0.55882(15) 0.16332(19) 0.0427(7) Uani d . 1 O
O5 0.3994(4) 0.48720(15) 0.16132(17) 0.0393(7) Uani d . 1 O
O1W 1.2399(4) 0.9364(2) 0.28855(18) 0.0546(9) Uani d D 1 O
C1 0.9235(7) 0.7225(2) 0.3120(2) 0.0454(10) Uani d . 1 C
C2 0.9287(7) 0.6406(2) 0.3355(3) 0.0484(10) Uani d . 1 C
C3 0.9332(7) 0.6233(2) 0.4140(3) 0.0485(11) Uani d . 1 C
C4 0.9339(7) 0.6860(2) 0.4710(2) 0.0359(9) Uani d . 1 C
C5 0.9347(7) 0.6723(3) 0.5555(3) 0.0466(10) Uani d . 1 C
C6 0.9348(7) 0.7345(3) 0.6075(2) 0.0482(10) Uani d . 1 C
C7 0.9364(7) 0.8176(3) 0.5805(2) 0.0380(9) Uani d . 1 C
C8 0.9370(8) 0.8855(3) 0.6321(2) 0.0488(11) Uani d . 1 C
C9 0.9462(8) 0.9612(3) 0.6025(3) 0.0511(12) Uani d . 1 C
C10 0.9511(7) 0.9725(3) 0.5198(3) 0.0450(11) Uani d . 1 C
C11 0.9392(6) 0.8338(2) 0.4978(2) 0.0297(8) Uani d . 1 C
C12 0.9339(6) 0.7671(2) 0.4418(2) 0.0306(8) Uani d . 1 C
C13 0.9576(6) 0.8955(2) 0.1433(2) 0.0324(10) Uani d . 1 C
C14 0.8833(6) 0.8639(3) 0.0639(2) 0.0392(11) Uani d . 1 C
C15 0.6112(6) 0.7743(2) 0.0932(2) 0.0333(10) Uani d . 1 C
C16 0.4148(8) 0.7758(2) 0.1109(2) 0.0423(10) Uani d . 1 C
C17 0.3232(6) 0.7050(3) 0.1342(3) 0.0430(11) Uani d . 1 C
C18 0.4230(7) 0.6316(2) 0.1406(2) 0.0303(8) Uani d . 1 C
C19 0.6218(5) 0.6323(2) 0.1254(2) 0.0363(10) Uani d . 1 C
C20 0.7155(6) 0.7027(2) 0.1020(2) 0.0381(10) Uani d . 1 C
C21 0.3137(6) 0.5545(2) 0.1569(2) 0.0320(9) Uani d . 1 C
H1W1 1.342(4) 0.960(3) 0.304(2) 0.082 Uiso d D 1 H
H1W2 1.232(7) 0.937(3) 0.2381(7) 0.082 Uiso d D 1 H
H1 0.9181 0.7341 0.2578 0.054 Uiso calc R 1 H
H2 0.9290 0.5994 0.2977 0.058 Uiso calc R 1 H
H3 0.9358 0.5695 0.4306 0.058 Uiso calc R 1 H
H5 0.9352 0.6195 0.5747 0.056 Uiso calc R 1 H
H6 0.9338 0.7237 0.6619 0.058 Uiso calc R 1 H
H8 0.9311 0.8777 0.6870 0.059 Uiso calc R 1 H
H9 0.9493 1.0056 0.6367 0.061 Uiso calc R 1 H
H10 0.9586 1.0250 0.5000 0.054 Uiso calc R 1 H
H14A 0.9105 0.9038 0.0229 0.047 Uiso calc R 1 H
H14B 0.9538 0.8149 0.0503 0.047 Uiso calc R 1 H
H16 0.3454 0.8239 0.1072 0.051 Uiso calc R 1 H
H17 0.1915 0.7064 0.1458 0.052 Uiso calc R 1 H
H19 0.6927 0.5847 0.1311 0.044 Uiso calc R 1 H
H20 0.8481 0.7020 0.0922 0.046 Uiso calc R 1 H

loop_
_atom_site_aniso_label
_atom_site_aniso_U_11
_atom_site_aniso_U_22
_atom_site_aniso_U_33
_atom_site_aniso_U_12
_atom_site_aniso_U_13
_atom_site_aniso_U_23
Cd1 0.03743(13) 0.03193(12) 0.02788(12) 0.00018(16) 0.00133(15) -0.00037(14)
N1 0.0346(16) 0.0355(17) 0.0296(15) -0.002(2) 0.0050(18) -0.0023(13)
N2 0.0361(17) 0.0345(18) 0.0317(16) 0.005(2) -0.0018(15) -0.0076(15)
O1 0.0480(18) 0.062(2) 0.0289(15) -0.0108(16) 0.0020(13) -0.0040(14)
O2 0.0440(18) 0.0492(19) 0.0419(15) -0.0129(16) -0.0043(12) -0.0004(14)
O3 0.0457(18) 0.0427(18) 0.0440(18) -0.0075(15) -0.0109(15) 0.0068(14)
O4 0.0334(14) 0.0359(16) 0.0587(19) -0.0015(11) 0.0063(14) -0.0032(15)
O5 0.0358(16) 0.0322(13) 0.0500(17) -0.0011(13) -0.0049(17) 0.0038(14)
O1W 0.0339(16) 0.091(3) 0.0389(15) -0.0142(19) -0.0026(14) -0.0009(19)
C1 0.049(2) 0.049(2) 0.038(2) -0.003(3) 0.004(2) -0.0115(18)
C2 0.049(2) 0.037(2) 0.060(3) 0.005(2) 0.001(3) -0.016(2)
C3 0.039(2) 0.033(2) 0.074(3) 0.005(3) 0.003(3) 0.003(2)
C4 0.0257(18) 0.033(2) 0.049(2) -0.001(2) 0.004(2) 0.0037(17)
C5 0.035(2) 0.048(2) 0.057(3) 0.004(3) -0.002(3) 0.023(2)
C6 0.035(2) 0.070(3) 0.040(2) 0.001(3) 0.003(2) 0.018(2)
C7 0.0312(19) 0.054(2) 0.029(2) -0.004(3) 0.001(2) 0.0022(18)
C8 0.045(2) 0.076(3) 0.025(2) 0.005(3) 0.002(2) -0.001(2)
C9 0.050(3) 0.064(3) 0.039(3) 0.005(3) -0.004(3) -0.021(2)
C10 0.049(3) 0.043(2) 0.043(2) 0.006(2) -0.003(2) -0.013(2)
C11 0.0202(18) 0.036(2) 0.033(2) 0.004(2) 0.000(2) 0.0037(16)
C12 0.0229(17) 0.0354(19) 0.0334(19) 0.000(2) 0.004(2) -0.0008(16)
C13 0.038(3) 0.028(2) 0.032(2) 0.0022(19) 0.0011(18) 0.0023(15)
C14 0.048(3) 0.038(2) 0.031(2) -0.012(2) 0.0047(19) 0.0029(18)
C15 0.038(3) 0.032(2) 0.029(2) -0.0049(19) -0.0082(18) 0.0004(17)
C16 0.047(3) 0.032(2) 0.048(2) 0.006(3) -0.005(3) -0.0054(19)
C17 0.033(2) 0.046(3) 0.049(3) 0.003(2) 0.004(2) -0.003(2)
C18 0.0371(19) 0.0310(19) 0.0226(17) 0.003(3) 0.000(2) -0.0036(15)
C19 0.034(2) 0.032(2) 0.042(2) 0.0031(19) -0.0046(18) -0.0015(18)
C20 0.026(2) 0.045(2) 0.043(2) -0.003(2) -0.0065(19) 0.002(2)
C21 0.039(2) 0.036(2) 0.020(2) -0.0016(18) -0.0038(16) -0.0036(15)

loop_
_atom_type_symbol
_atom_type_description
_atom_type_scat_dispersion_real
_atom_type_scat_dispersion_imag
_atom_type_scat_source
C C 0.0033 0.0016 'International Tables Vol C Tables 4.2.6.8 and 6.1.1.4'
H H 0.0000 0.0000 'International Tables Vol C Tables 4.2.6.8 and 6.1.1.4'
N N 0.0061 0.0033 'International Tables Vol C Tables 4.2.6.8 and 6.1.1.4'
O O 0.0106 0.0060 'International Tables Vol C Tables 4.2.6.8 and 6.1.1.4'
Cd Cd -0.8075 1.2024 'International Tables Vol C Tables 4.2.6.8 and 6.1.1.4'

loop_
_geom_angle_atom_site_label_1
_geom_angle_atom_site_label_2
_geom_angle_atom_site_label_3
_geom_angle_site_symmetry_1
_geom_angle_site_symmetry_3
_geom_angle
_geom_angle_publ_flag
N1 Cd1 N2 . . 71.22(10) yes
N1 Cd1 O1 . . 87.61(11) yes
N1 Cd1 O4 . 3_655 159.76(10) yes
N1 Cd1 O5 . 3_655 113.96(12) yes
N1 Cd1 O1W . . 99.85(14) yes
N2 Cd1 O1 . . 157.07(12) yes
N2 Cd1 O4 . 3_655 91.21(11) yes
N2 Cd1 O5 . 3_655 90.93(11) yes
N2 Cd1 O1W . . 103.83(11) yes
O1 Cd1 O4 . 3_655 107.72(12) yes
O1 Cd1 O5 . 3_655 89.74(10) yes
O1 Cd1 O1W . . 88.03(11) yes
O4 Cd1 O5 3_655 3_655 54.70(8) yes
O4 Cd1 O1W 3_655 . 93.95(12) yes
O5 Cd1 O1W 3_655 . 146.00(12) yes
Cd1 O1W H1W1 . . 139(3) no
Cd1 O1W H1W2 . . 103(3) no
N1 Cd1 C21 . 3_655 138.63(12) no
N1 C1 C2 . . 123.7(4) no
N1 C1 H1 . . 118.2 no
N1 C12 C4 . . 122.2(3) no
N1 C12 C11 . . 118.4(3) no
N2 Cd1 C21 . 3_655 90.25(10) no
N2 C10 C9 . . 122.7(4) no
N2 C10 H10 . . 118.7 no
N2 C11 C7 . . 122.1(3) no
N2 C11 C12 . . 118.4(3) no
O1 Cd1 C21 . 3_655 100.57(11) no
O1 C13 C14 . . 117.2(3) no
O2 C13 O1 . . 128.0(4) no
O2 C13 C14 . . 114.8(4) no
O3 C14 C13 . . 113.9(3) no
O3 C14 H14A . . 108.8 no
O3 C14 H14B . . 108.8 no
O3 C15 C16 . . 113.6(3) no
O3 C15 C20 . . 126.5(4) no
O4 Cd1 C21 3_655 3_655 27.47(10) no
O4 C21 Cd1 . 3_645 56.11(18) no
O4 C21 C18 . . 117.8(3) no
O5 Cd1 C21 3_655 3_655 27.25(9) no
O5 C21 Cd1 . 3_645 64.8(2) no
O5 C21 O4 . . 120.8(3) no
O5 C21 C18 . . 121.4(3) no
O1W Cd1 C21 . 3_655 120.73(13) no
C1 N1 Cd1 . . 125.4(2) no
C1 N1 C12 . . 117.9(3) no
C1 C2 H2 . . 120.7 no
C2 C1 H1 . . 118.2 no
C2 C3 C4 . . 120.5(4) no
C2 C3 H3 . . 119.8 no
C3 C2 C1 . . 118.5(4) no
C3 C2 H2 . . 120.7 no
C3 C4 C5 . . 123.7(4) no
C3 C4 C12 . . 117.1(4) no
C4 C3 H3 . . 119.8 no
C4 C5 H5 . . 119.3 no
C4 C12 C11 . . 119.4(3) no
C5 C6 C7 . . 121.4(4) no
C5 C6 H6 . . 119.3 no
C6 C5 C4 . . 121.3(4) no
C6 C5 H5 . . 119.3 no
C7 C6 H6 . . 119.3 no
C7 C8 H8 . . 119.7 no
C7 C11 C12 . . 119.5(3) no
C8 C7 C6 . . 124.1(4) no
C8 C9 C10 . . 119.3(4) no
C8 C9 H9 . . 120.3 no
C9 C8 C7 . . 120.6(4) no
C9 C8 H8 . . 119.7 no
C9 C10 H10 . . 118.7 no
C10 N2 Cd1 . . 126.2(3) no
C10 N2 C11 . . 118.5(3) no
C10 C9 H9 . . 120.3 no
C11 N2 Cd1 . . 115.2(2) no
C11 C7 C6 . . 119.2(4) no
C11 C7 C8 . . 116.7(4) no
C12 N1 Cd1 . . 116.7(2) no
C12 C4 C5 . . 119.2(4) no
C13 O1 Cd1 . . 125.5(2) no
C13 C14 H14A . . 108.8 no
C13 C14 H14B . . 108.8 no
C15 O3 C14 . . 120.7(3) no
C15 C16 H16 . . 120.3 no
C15 C20 H20 . . 120.0 no
C16 C15 C20 . . 119.8(4) no
C16 C17 C18 . . 121.8(4) no
C16 C17 H17 . . 119.1 no
C17 C16 C15 . . 119.5(4) no
C17 C16 H16 . . 120.3 no
C17 C18 C21 . . 120.0(4) no
C18 C17 H17 . . 119.1 no
C18 C19 H19 . . 119.4 no
C18 C21 Cd1 . 3_645 171.9(3) no
C19 C18 C17 . . 117.6(4) no
C19 C18 C21 . . 122.2(4) no
C19 C20 C15 . . 120.1(4) no
C19 C20 H20 . . 120.0 no
C20 C19 C18 . . 121.1(4) no
C20 C19 H19 . . 119.4 no
C21 O4 Cd1 . 3_645 96.4(2) no
C21 O5 Cd1 . 3_645 88.0(2) no
H1W1 O1W H1W2 . . 111(4) no
H14A C14 H14B . . 107.7 no

loop_
_geom_bond_atom_site_label_1
_geom_bond_atom_site_label_2
_geom_bond_site_symmetry_2
_geom_bond_distance
_geom_bond_publ_flag
Cd1 N1 . 2.343(3) yes
Cd1 N2 . 2.363(3) yes
Cd1 O1 . 2.239(3) yes
Cd1 O4 3_655 2.298(2) yes
Cd1 O5 3_655 2.490(3) yes
Cd1 O1W . 2.289(3) yes
O1 C13 . 1.254(4) no
O2 C13 . 1.249(5) no
O4 C21 . 1.277(4) no
O5 C21 . 1.260(4) no
Cd1 C21 3_655 2.751(4) no
N1 C1 . 1.334(4) no
N1 C12 . 1.349(5) no
N2 C10 . 1.331(5) no
N2 C11 . 1.368(5) no
O3 C14 . 1.432(5) no
O3 C15 . 1.375(5) no
O4 Cd1 3_645 2.298(2) no
O5 Cd1 3_645 2.490(3) no
O1W H1W1 . 0.85(4) no
O1W H1W2 . 0.85(2) no
C1 C2 . 1.408(6) no
C1 H1 . 0.9300 no
C2 C3 . 1.347(6) no
C2 H2 . 0.9300 no
C3 C4 . 1.410(5) no
C3 H3 . 0.9300 no
C4 C5 . 1.434(6) no
C4 C12 . 1.426(5) no
C5 C6 . 1.347(6) no
C5 H5 . 0.9300 no
C6 C7 . 1.444(6) no
C6 H6 . 0.9300 no
C7 C8 . 1.415(6) no
C7 C11 . 1.413(5) no
C8 C9 . 1.346(6) no
C8 H8 . 0.9300 no
C9 C10 . 1.400(6) no
C9 H9 . 0.9300 no
C10 H10 . 0.9300 no
C11 C12 . 1.448(5) no
C13 C14 . 1.520(5) no
C14 H14A . 0.9700 no
C14 H14B . 0.9700 no
C15 C16 . 1.388(7) no
C15 C20 . 1.392(6) no
C16 C17 . 1.384(6) no
C16 H16 . 0.9300 no
C17 C18 . 1.398(6) no
C17 H17 . 0.9300 no
C18 C19 . 1.396(6) no
C18 C21 . 1.505(5) no
C19 C20 . 1.386(5) no
C19 H19 . 0.9300 no
C20 H20 . 0.9300 no
C21 Cd1 3_645 2.751(4) no

loop_
_geom_hbond_atom_site_label_D
_geom_hbond_atom_site_label_H
_geom_hbond_atom_site_label_A
_geom_hbond_site_symmetry_A
_geom_hbond_distance_DH
_geom_hbond_distance_HA
_geom_hbond_distance_DA
_geom_hbond_angle_DHA
_geom_hbond_publ_flag
O1W H1W1 O5 3_755 0.85(4) 1.93(4) 2.758(4) 166(5) yes
O1W H1W2 O2 . 0.85(2) 1.83(4) 2.631(4) 158(4) yes

loop_
_geom_torsion_atom_site_label_1
_geom_torsion_atom_site_label_2
_geom_torsion_atom_site_label_3
_geom_torsion_atom_site_label_4
_geom_torsion_site_symmetry_1
_geom_torsion
_geom_torsion_publ_flag
Cd1 N1 C1 C2 . 178.6(4) no
Cd1 N1 C12 C4 . 179.4(3) no
Cd1 N1 C12 C11 . 0.5(6) no
Cd1 N2 C10 C9 . 174.2(4) no
Cd1 N2 C11 C7 . -175.5(3) no
Cd1 N2 C11 C12 . 4.0(5) no
Cd1 O1 C13 O2 . 0.6(6) no
Cd1 O1 C13 C14 . 179.9(3) no
Cd1 O4 C21 O5 3_645 -3.9(4) no
Cd1 O4 C21 C18 3_645 173.8(3) no
Cd1 O5 C21 O4 3_645 3.5(4) no
Cd1 O5 C21 C18 3_645 -174.0(3) no
N1 Cd1 N2 C10 . -178.7(4) no
N1 Cd1 N2 C11 . -2.6(3) no
N1 Cd1 O1 C13 . -118.2(3) no
N1 C1 C2 C3 . 1.1(8) no
N2 Cd1 N1 C1 . -177.4(4) no
N2 Cd1 N1 C12 . 1.1(3) no
N2 Cd1 O1 C13 . -140.4(3) no
N2 C11 C12 N1 . -3.1(6) no
N2 C11 C12 C4 . 178.0(4) no
O1 Cd1 N1 C1 . 11.5(4) no
O1 Cd1 N1 C12 . -170.0(3) no
O1 Cd1 N2 C10 . -155.1(3) no
O1 Cd1 N2 C11 . 20.9(5) no
O1 C13 C14 O3 . 18.5(5) no
O2 C13 C14 O3 . -162.1(3) no
O3 C15 C16 C17 . 173.9(4) no
O3 C15 C20 C19 . -173.4(4) no
O4 Cd1 N1 C1 3_655 151.6(3) no
O4 Cd1 N1 C12 3_655 -29.8(6) no
O4 Cd1 N2 C10 3_655 -8.9(4) no
O4 Cd1 N2 C11 3_655 167.1(3) no
O4 Cd1 O1 C13 3_655 75.3(3) no
O5 Cd1 N1 C1 3_655 100.2(4) no
O5 Cd1 N1 C12 3_655 -81.3(3) no
O5 Cd1 N2 C10 3_655 -63.6(4) no
O5 Cd1 N2 C11 3_655 112.4(3) no
O5 Cd1 O1 C13 3_655 127.8(3) no
O1W Cd1 N1 C1 . -76.1(4) no
O1W Cd1 N1 C12 . 102.5(3) no
O1W Cd1 N2 C10 . 85.5(4) no
O1W Cd1 N2 C11 . -98.5(3) no
O1W Cd1 O1 C13 . -18.2(3) no
C12 N1 C1 C2 . 0.1(8) no
C1 N1 C12 C4 . -1.9(7) no
C1 N1 C12 C11 . 179.2(4) no
C1 C2 C3 C4 . -0.4(8) no
C2 C3 C4 C5 . 178.7(5) no
C2 C3 C4 C12 . -1.3(7) no
C3 C4 C5 C6 . -179.8(5) no
C3 C4 C12 N1 . 2.5(7) no
C3 C4 C12 C11 . -178.6(4) no
C4 C5 C6 C7 . -0.7(8) no
C5 C4 C12 N1 . -177.5(4) no
C5 C4 C12 C11 . 1.4(7) no
C5 C6 C7 C8 . -179.8(5) no
C5 C6 C7 C11 . -0.4(7) no
C6 C7 C8 C9 . 177.4(6) no
C6 C7 C11 N2 . -178.5(4) no
C6 C7 C11 C12 . 2.1(7) no
C7 C8 C9 C10 . 1.3(9) no
C7 C11 C12 N1 . 176.4(4) no
C7 C11 C12 C4 . -2.6(7) no
C8 C7 C11 N2 . 0.9(7) no
C8 C7 C11 C12 . -178.5(4) no
C8 C9 C10 N2 . 0.6(9) no
C10 N2 C11 C7 . 0.9(6) no
C10 N2 C11 C12 . -179.7(4) no
C11 N2 C10 C9 . -1.7(7) no
C11 C7 C8 C9 . -2.0(8) no
C12 C4 C5 C6 . 0.2(8) no
C14 O3 C15 C16 . 161.6(4) no
C14 O3 C15 C20 . -22.2(6) no
C15 O3 C14 C13 . -81.8(4) no
C15 C16 C17 C18 . 0.2(6) no
C16 C15 C20 C19 . 2.5(6) no
C16 C17 C18 C19 . 2.2(6) no
C16 C17 C18 C21 . -173.0(4) no
C17 C18 C19 C20 . -2.3(6) no
C17 C18 C21 O4 . 0.9(5) no
C17 C18 C21 O5 . 178.5(4) no
C18 C19 C20 C15 . -0.1(6) no
C19 C18 C21 O4 . -174.1(4) no
C19 C18 C21 O5 . 3.5(6) no
C20 C15 C16 C17 . -2.6(6) no
C21 Cd1 N1 C1 3_655 114.8(4) no
C21 Cd1 N1 C12 3_655 -66.6(4) no
C21 Cd1 N2 C10 3_655 -36.4(4) no
C21 Cd1 N2 C11 3_655 139.7(3) no
C21 Cd1 O1 C13 3_655 102.7(3) no
C21 C18 C19 C20 . 172.8(4) no
